data_4132898
loop_
_publ_author_name
'Yang, Huajun'
'Zhang, Jiaxu'
'Luo, Min'
'Wang, Wei'
'Lin, Haiping'
'Li, Youyong'
'Li, Dongsheng'
'Feng, Pingyun'
'Wu, Tao'

_publ_section_title
;
 The Largest Supertetrahedral Oxychalcogenide Nanocluster and Its Unique
 Assembly.
;
_journal_issue 36
_journal_name_full 'Journal of the American Chemical Society'
_journal_page_first 11189
_journal_page_last 11192
_journal_paper_doi 10.1021/jacs.8b07349
_journal_volume 140
_journal_year 2018
_chemical_formula_moiety 'C6 In35 N4 O8 S48'
_chemical_formula_sum 'C6 In35 N4 O8 S48'
_chemical_formula_weight 5813.68
_space_group_crystal_system trigonal
_space_group_IT_number 153
_space_group_name_Hall 'P 32 2 (0 0 2)'
_space_group_name_H-M_alt 'P 32 1 2'
_audit_creation_method SHELXL-2014/7
_cell_angle_alpha 90
_cell_angle_beta 90
_cell_angle_gamma 120
_cell_formula_units_Z 3
_cell_length_a 21.5880(13)
_cell_length_b 21.5880(13)
_cell_length_c 41.146(3)
_cell_measurement_reflns_used 8831
_cell_measurement_temperature 296(2)
_cell_measurement_theta_max 18.8158
_cell_measurement_theta_min 2.2598
_cell_volume 16606.7(19)
_computing_cell_refinement 'Bruker SAINT'
_computing_data_collection 'Bruker APEX2'
_computing_data_reduction 'Bruker SAINT'
_computing_molecular_graphics 'Bruker SHELXTL'
_computing_publication_material 'Bruker SHELXTL'
_computing_structure_refinement 'SHELXL-2014/7 (Sheldrick, 2014)'
_computing_structure_solution 'SHELXS-2014 (Sheldrick 2014)'
_diffrn_ambient_temperature 296(2)
_diffrn_measured_fraction_theta_full 0.994
_diffrn_measured_fraction_theta_max 0.993
_diffrn_measurement_device_type 'Bruker APEX-II CCD'
_diffrn_measurement_method '\f and \w scans'
_diffrn_radiation_type MoK\a
_diffrn_radiation_wavelength 0.71073
_diffrn_reflns_av_R_equivalents 0.1018
_diffrn_reflns_av_unetI/netI 0.0523
_diffrn_reflns_Laue_measured_fraction_full 0.994
_diffrn_reflns_Laue_measured_fraction_max 0.993
_diffrn_reflns_limit_h_max 19
_diffrn_reflns_limit_h_min -19
_diffrn_reflns_limit_k_max 19
_diffrn_reflns_limit_k_min -19
_diffrn_reflns_limit_l_max 37
_diffrn_reflns_limit_l_min -37
_diffrn_reflns_number 79948
_diffrn_reflns_point_group_measured_fraction_full 0.993
_diffrn_reflns_point_group_measured_fraction_max 0.993
_diffrn_reflns_theta_full 18.877
_diffrn_reflns_theta_max 18.877
_diffrn_reflns_theta_min 2.131
_exptl_absorpt_coefficient_mu 4.028
_exptl_absorpt_correction_T_max 0.785
_exptl_absorpt_correction_T_min 0.748
_exptl_absorpt_correction_type multi-scan
_exptl_crystal_colour colorless
_exptl_crystal_density_diffrn 1.744
_exptl_crystal_description block
_exptl_crystal_F_000 7833.0
_exptl_crystal_size_max 0.3
_exptl_crystal_size_mid 0.06
_exptl_crystal_size_min 0.06
_refine_diff_density_max 0.696
_refine_diff_density_min -0.564
_refine_diff_density_rms 0.081
_refine_ls_abs_structure_details
;
 Flack x determined using 3188 quotients [(I+)-(I-)]/[(I+)+(I-)]
 (Parsons, Flack and Wagner, Acta Cryst. B69 (2013) 249-259).
;
_refine_ls_abs_structure_Flack 0.04(3)
_refine_ls_extinction_method none
_refine_ls_goodness_of_fit_ref 0.969
_refine_ls_hydrogen_treatment undef
_refine_ls_matrix_type full
_refine_ls_number_parameters 457
_refine_ls_number_reflns 8767
_refine_ls_number_restraints 312
_refine_ls_restrained_S_all 1.068
_refine_ls_R_factor_all 0.0461
_refine_ls_R_factor_gt 0.0317
_refine_ls_shift/su_max 0.001
_refine_ls_shift/su_mean 0.000
_refine_ls_structure_factor_coef Fsqd
_refine_ls_weighting_details 'w=1/[\s^2^(Fo^2^)+(0.0307P)^2^+71.1321P] where P=(Fo^2^+2Fc^2^)/3'
_refine_ls_weighting_scheme calc
_refine_ls_wR_factor_gt 0.0703
_refine_ls_wR_factor_ref 0.0752
_reflns_Friedel_coverage 0.881
_reflns_Friedel_fraction_full 0.993
_reflns_Friedel_fraction_max 0.992
_reflns_number_gt 7421
_reflns_number_total 8767
_reflns_threshold_expression 'I > 2\s(I)'
_cod_data_source_file ja8b07349_si_004.cif
_cod_data_source_block p3212_sq
_cod_original_cell_volume 16607(3)
_cod_original_sg_symbol_Hall 'P 32 2c (0 0 -1)'
_cod_database_code 4132898
_shelx_shelxl_version_number 2014/7
_shelx_space_group_comment
;
The symmetry employed for this shelxl refinement is uniquely defined
by the following loop, which should always be used as a source of
symmetry information in preference to the above space-group names.
They are only intended as comments.
;

loop_
_space_group_symop_operation_xyz
'x, y, z'
'-y, x-y, z+2/3'
'-x+y, -x, z+1/3'
'-y, -x, -z+1/3'
'-x+y, y, -z+2/3'
'x, x-y, -z'

loop_
_atom_site_label
_atom_site_type_symbol
_atom_site_fract_x
_atom_site_fract_y
_atom_site_fract_z
_atom_site_U_iso_or_equiv
_atom_site_adp_type
_atom_site_occupancy
_atom_site_site_symmetry_order
_atom_site_calc_flag
_atom_site_refinement_flags_posn
_atom_site_refinement_flags_adp
_atom_site_refinement_flags_occupancy
In01 In 1.12402(6) 0.87598(6) 0.6667 0.0289(6) Uani 1 2 d S TU P
C1 C 0.5293(12) 0.6140(12) 0.5514(6) 0.041(6) Uani 1 1 d . U .
O1 O 1.0616(6) 0.8767(6) 0.7050(3) 0.025(3) Uani 1 1 d . U .
In02 In 1.27891(8) 1.02908(8) 0.70015(4) 0.0310(4) Uani 1 1 d . U .
C2 C 0.4505(14) 0.6485(14) 0.5612(6) 0.063(8) Uani 1 1 d . U .
O2 O 1.2304(6) 0.9179(6) 0.6833(3) 0.027(4) Uani 1 1 d . U .
In03 In 1.09939(8) 0.98746(8) 0.72404(4) 0.0309(4) Uani 1 1 d . U .
In04 In 0.94774(8) 0.83588(8) 0.69086(4) 0.0309(4) Uani 1 1 d . U .
In05 In 1.05886(8) 0.81296(8) 0.74702(4) 0.0308(4) Uani 1 1 d . U .
In06 In 1.08291(8) 0.69827(8) 0.68923(4) 0.0315(4) Uani 1 1 d . U .
In07 In 1.23840(8) 0.85475(8) 0.72345(4) 0.0311(4) Uani 1 1 d . U .
In08 In 0.37147(8) 0.24850(9) 0.38684(4) 0.0405(5) Uani 1 1 d . U .
In09 In 1.17760(9) 0.78718(9) 0.81684(4) 0.0394(5) Uani 1 1 d . U .
In0A In 0.33911(9) 0.54478(9) 0.41898(4) 0.0413(5) Uani 1 1 d . U .
In0B In 0.76630(8) 0.66321(9) 0.65746(4) 0.0404(5) Uani 1 1 d . U .
In0C In 0.83745(9) 0.73493(9) 0.56660(4) 0.0413(5) Uani 1 1 d . U .
In0D In 0.81158(9) 0.86199(9) 0.63105(4) 0.0411(5) Uani 1 1 d . U .
In0E In 1.22690(9) 0.97902(9) 0.79620(4) 0.0412(5) Uani 1 1 d . U .
In0F In 0.38708(9) 0.39394(9) 0.44548(4) 0.0419(5) Uani 1 1 d . U .
In0G In 0.27850(6) 0.55700(13) 0.3333 0.0438(7) Uani 1 2 d S TU P
In0H In 0.96910(6) 1.03090(6) 0.6667 0.0419(7) Uani 1 2 d S TU P
In0I In 0.65920(9) 0.69820(9) 0.59591(4) 0.0462(5) Uani 1 1 d . U .
In0J In 0.39682(9) 0.53232(10) 0.50331(4) 0.0492(5) Uani 1 1 d . U .
S00K S 1.3000(3) 0.9749(3) 0.74995(14) 0.0346(16) Uani 1 1 d . U .
S00L S 1.3253(3) 0.8474(3) 0.68595(15) 0.0380(16) Uani 1 1 d . U .
S00M S 0.8167(3) 0.7894(3) 0.67703(14) 0.0371(16) Uani 1 1 d . U .
S00N S 0.3712(3) 0.3250(3) 0.34128(14) 0.0370(16) Uani 1 1 d . U .
S00O S 0.8428(3) 0.6610(3) 0.61232(14) 0.0378(16) Uani 1 1 d . U .
S00P S 0.2444(3) 0.1715(3) 0.40527(14) 0.0379(16) Uani 1 1 d . U .
S00Q S 1.0528(3) 0.7395(3) 0.79641(14) 0.0376(16) Uani 1 1 d . U .
S00R S 1.1014(3) 0.9293(3) 0.77597(15) 0.0388(17) Uani 1 1 d . U .
S00S S 0.9734(3) 0.9559(3) 0.71166(14) 0.0353(15) Uani 1 1 d . U .
S00T S 1.2523(3) 0.7874(3) 0.77073(14) 0.0367(16) Uani 1 1 d . U .
S00U S 0.3869(3) 0.4681(3) 0.39871(15) 0.0380(16) Uani 1 1 d . U .
S00V S 0.8888(3) 0.8609(3) 0.58604(15) 0.0406(16) Uani 1 1 d . U .
S00W S 0.7566(3) 0.5836(3) 0.70085(16) 0.0508(18) Uani 1 1 d . U .
S00X S 1.2284(3) 0.9062(3) 0.83941(16) 0.0503(18) Uani 1 1 d . U .
S00Y S 0.8483(3) 0.9823(3) 0.64827(16) 0.0479(18) Uani 1 1 d . U .
S00Z S 0.3508(3) 0.6295(3) 0.37792(17) 0.0556(19) Uani 1 1 d . U .
S010 S 0.9000(3) 0.7284(3) 0.51937(16) 0.0532(19) Uani 1 1 d . U .
S011 S 1.1771(4) 0.7167(4) 0.86251(16) 0.057(2) Uani 1 1 d . U .
S012 S 0.6445(4) 0.6153(4) 0.63895(17) 0.058(2) Uani 1 1 d . U .
S013 S 0.7166(3) 0.6875(4) 0.54754(17) 0.056(2) Uani 1 1 d . U .
S014 S 0.4429(3) 0.3241(3) 0.43061(16) 0.0521(18) Uani 1 1 d . U .
S015 S 0.6897(3) 0.8158(3) 0.61300(16) 0.0550(19) Uani 1 1 d . U .
S016 S 0.4038(4) 0.6189(4) 0.46463(17) 0.063(2) Uani 1 1 d . U .
S017 S 0.4617(4) 0.4722(4) 0.48836(19) 0.070(2) Uani 1 1 d . U .
O01A O 1.1252(7) 0.7916(7) 0.7178(3) 0.030(4) Uani 1 1 d . U .
O01B O 1.1804(6) 1.0189(6) 0.6884(3) 0.025(3) Uani 1 1 d . U .
N01C N 0.4608(9) 0.6027(10) 0.5436(4) 0.045(5) Uani 1 1 d . U .
N1D N 0.5510(9) 0.6584(9) 0.5770(5) 0.043(5) Uani 1 1 d . U .
C01I C 0.5052(13) 0.6824(13) 0.5825(6) 0.057(7) Uani 1 1 d . U .

loop_
_atom_site_aniso_label
_atom_site_aniso_U_11
_atom_site_aniso_U_22
_atom_site_aniso_U_33
_atom_site_aniso_U_23
_atom_site_aniso_U_13
_atom_site_aniso_U_12
In01 0.0303(8) 0.0303(8) 0.0265(11) -0.0003(7) -0.0003(7) 0.0152(9)
C1 0.040(6) 0.041(6) 0.041(6) -0.0002(15) -0.0001(15) 0.020(3)
O1 0.025(4) 0.025(4) 0.025(4) -0.0009(15) -0.0003(15) 0.012(2)
In02 0.0333(9) 0.0299(9) 0.0270(9) 0.0007(7) -0.0014(7) 0.0136(7)
C2 0.063(8) 0.063(8) 0.063(8) -0.0003(15) 0.0001(15) 0.031(4)
O2 0.027(4) 0.027(4) 0.027(4) -0.0005(15) 0.0004(15) 0.014(2)
In03 0.0333(9) 0.0309(9) 0.0281(9) -0.0020(7) -0.0020(7) 0.0158(7)
In04 0.0283(9) 0.0345(9) 0.0282(9) -0.0012(7) -0.0010(7) 0.0144(7)
In05 0.0322(9) 0.0321(9) 0.0249(9) 0.0016(7) 0.0010(7) 0.0136(7)
In06 0.0319(9) 0.0314(9) 0.0301(9) 0.0018(7) 0.0028(7) 0.0151(7)
In07 0.0322(9) 0.0308(9) 0.0284(9) 0.0024(7) -0.0005(7) 0.0144(7)
In08 0.0410(9) 0.0474(9) 0.0394(10) -0.0017(8) -0.0039(7) 0.0269(8)
In09 0.0409(9) 0.0397(9) 0.0341(9) 0.0063(7) -0.0014(8) 0.0176(8)
In0A 0.0406(9) 0.0394(9) 0.0408(10) -0.0049(8) -0.0078(8) 0.0177(8)
In0B 0.0333(9) 0.0433(9) 0.0374(9) -0.0013(8) -0.0017(8) 0.0136(7)
In0C 0.0366(9) 0.0467(9) 0.0366(10) -0.0057(8) -0.0055(7) 0.0178(7)
In0D 0.0358(9) 0.0447(9) 0.0420(10) -0.0062(8) -0.0072(8) 0.0195(7)
In0E 0.0482(10) 0.0400(9) 0.0317(9) -0.0009(7) -0.0040(8) 0.0193(7)
In0F 0.0417(9) 0.0484(10) 0.0382(10) -0.0060(8) -0.0070(8) 0.0245(8)
In0G 0.0470(10) 0.0386(11) 0.0431(12) 0.000 -0.0045(9) 0.0193(5)
In0H 0.0420(9) 0.0420(9) 0.0439(12) -0.0033(8) -0.0033(8) 0.0225(9)
In0I 0.0371(9) 0.0535(10) 0.0430(10) -0.0060(8) -0.0091(8) 0.0188(8)
In0J 0.0462(10) 0.0545(10) 0.0444(10) -0.0122(8) -0.0146(8) 0.0233(8)
S00K 0.036(2) 0.034(2) 0.032(2) 0.0000(13) 0.0005(13) 0.0167(14)
S00L 0.039(2) 0.038(2) 0.038(2) -0.0001(14) 0.0010(14) 0.0205(15)
S00M 0.035(2) 0.038(2) 0.036(2) -0.0009(14) 0.0004(13) 0.0172(14)
S00N 0.036(2) 0.039(2) 0.038(2) 0.0005(13) -0.0012(13) 0.0206(14)
S00O 0.036(2) 0.038(2) 0.037(2) -0.0005(14) -0.0003(14) 0.0179(14)
S00P 0.038(2) 0.039(2) 0.037(2) 0.0002(14) -0.0007(14) 0.0193(14)
S00Q 0.038(2) 0.037(2) 0.036(2) 0.0024(14) -0.0012(14) 0.0174(14)
S00R 0.040(2) 0.039(2) 0.037(2) -0.0012(14) -0.0010(14) 0.0193(14)
S00S 0.035(2) 0.035(2) 0.035(2) -0.0010(13) -0.0012(13) 0.0174(14)
S00T 0.037(2) 0.037(2) 0.036(2) 0.0026(14) -0.0009(14) 0.0178(14)
S00U 0.037(2) 0.039(2) 0.038(2) -0.0008(14) -0.0003(14) 0.0186(14)
S00V 0.041(2) 0.041(2) 0.040(2) -0.0006(14) -0.0001(14) 0.0203(15)
S00W 0.049(2) 0.051(2) 0.050(2) 0.0026(14) -0.0007(14) 0.0230(15)
S00X 0.053(2) 0.049(2) 0.047(2) -0.0001(14) -0.0017(14) 0.0242(15)
S00Y 0.047(2) 0.049(2) 0.050(2) -0.0020(14) -0.0003(14) 0.0256(15)
S00Z 0.057(2) 0.053(2) 0.054(2) 0.0004(14) -0.0029(14) 0.0257(15)
S010 0.052(2) 0.055(2) 0.051(2) -0.0020(14) -0.0008(14) 0.0261(15)
S011 0.058(2) 0.056(2) 0.054(2) 0.0031(14) -0.0025(14) 0.0271(16)
S012 0.056(2) 0.058(2) 0.056(2) 0.0021(14) -0.0030(14) 0.0258(16)
S013 0.053(2) 0.059(2) 0.054(2) -0.0025(14) -0.0019(14) 0.0275(16)
S014 0.052(2) 0.054(2) 0.053(2) -0.0012(14) -0.0021(14) 0.0280(15)
S015 0.053(2) 0.055(2) 0.057(2) -0.0020(14) -0.0018(14) 0.0276(16)
S016 0.064(2) 0.061(2) 0.060(2) -0.0024(14) -0.0027(14) 0.0284(16)
S017 0.069(3) 0.072(3) 0.071(3) -0.0036(14) -0.0030(14) 0.0367(17)
O01A 0.029(4) 0.030(4) 0.029(4) 0.0000(15) 0.0000(15) 0.015(2)
O01B 0.025(4) 0.026(4) 0.025(4) 0.0006(15) -0.0008(15) 0.013(2)
N01C 0.045(5) 0.045(5) 0.045(5) 0.0001(15) -0.0003(15) 0.023(3)
N1D 0.044(5) 0.044(5) 0.043(5) -0.0002(15) -0.0001(15) 0.022(3)
C01I 0.057(7) 0.057(7) 0.057(8) -0.0002(15) -0.0001(15) 0.028(4)

loop_
_atom_type_symbol
_atom_type_description
_atom_type_scat_dispersion_real
_atom_type_scat_dispersion_imag
_atom_type_scat_source
C C 0.0033 0.0016 'International Tables Vol C Tables 4.2.6.8 and 6.1.1.4'
In In -0.7276 1.3100 'International Tables Vol C Tables 4.2.6.8 and 6.1.1.4'
N N 0.0061 0.0033 'International Tables Vol C Tables 4.2.6.8 and 6.1.1.4'
O O 0.0106 0.0060 'International Tables Vol C Tables 4.2.6.8 and 6.1.1.4'
S S 0.1246 0.1234 'International Tables Vol C Tables 4.2.6.8 and 6.1.1.4'

loop_
_geom_angle_atom_site_label_1
_geom_angle_atom_site_label_2
_geom_angle_atom_site_label_3
_geom_angle
_geom_angle_site_symmetry_1
_geom_angle_site_symmetry_3
O1 In01 O1 110.8(7) . 4_776
O1 In01 O2 108.7(5) . .
O1 In01 O2 109.1(5) 4_776 .
O1 In01 O2 109.1(5) . 4_776
O1 In01 O2 108.7(5) 4_776 4_776
O2 In01 O2 110.6(7) . 4_776
N1D C1 N01C 105.2(18) . .
In01 O1 In05 114.0(5) . .
In01 O1 In04 112.9(6) . .
In05 O1 In04 106.2(5) . .
In01 O1 In03 112.4(5) . .
In05 O1 In03 105.9(5) . .
In04 O1 In03 104.7(5) . .
O01B In02 O2 84.7(5) . .
O01B In02 S00N 123.5(4) . 6_666
O2 In02 S00N 81.7(3) . 6_666
O01B In02 S00K 123.6(4) . .
O2 In02 S00K 81.2(3) . .
S00N In02 S00K 107.95(19) 6_666 .
O01B In02 S00O 97.6(4) . 4_776
O2 In02 S00O 177.6(4) . 4_776
S00N In02 S00O 97.65(19) 6_666 4_776
S00K In02 S00O 96.78(19) . 4_776
N01C C2 C01I 109(2) . .
In01 O2 In02 113.0(5) . .
In01 O2 In07 112.4(5) . .
In02 O2 In07 107.3(5) . .
In01 O2 In06 111.6(5) . 4_776
In02 O2 In06 106.4(5) . 4_776
In07 O2 In06 105.6(5) . 4_776
O01B In03 O1 84.4(5) . .
O01B In03 S00R 122.4(4) . .
O1 In03 S00R 81.5(3) . .
O01B In03 S00S 123.9(4) . .
O1 In03 S00S 82.6(3) . .
S00R In03 S00S 109.1(2) . .
O01B In03 S00V 97.7(4) . 4_776
O1 In03 S00V 178.0(4) . 4_776
S00R In03 S00V 97.2(2) . 4_776
S00S In03 S00V 96.42(19) . 4_776
O01B In04 O1 84.2(5) 4_776 .
O01B In04 S00P 122.9(4) 4_776 3_665
O1 In04 S00P 81.3(3) . 3_665
O01B In04 S00S 123.9(4) 4_776 .
O1 In04 S00S 82.7(3) . .
S00P In04 S00S 108.48(19) 3_665 .
O01B In04 S00M 97.9(4) 4_776 .
O1 In04 S00M 177.8(4) . .
S00P In04 S00M 97.15(19) 3_665 .
S00S In04 S00M 96.39(19) . .
O01A In05 O1 83.1(5) . .
O01A In05 S00P 123.2(4) . 3_665
O1 In05 S00P 82.4(3) . 3_665
O01A In05 S00R 123.1(4) . .
O1 In05 S00R 82.2(3) . .
S00P In05 S00R 108.62(19) 3_665 .
O01A In05 S00Q 98.6(4) . .
O1 In05 S00Q 178.3(4) . .
S00P In05 S00Q 96.37(19) 3_665 .
S00R In05 S00Q 97.15(19) . .
O01A In06 O2 83.9(5) . 4_776
O01A In06 S00N 122.0(4) . 3_665
O2 In06 S00N 81.3(3) 4_776 3_665
O01A In06 S00L 124.2(4) . 4_776
O2 In06 S00L 81.7(3) 4_776 4_776
S00N In06 S00L 108.5(2) 3_665 4_776
O01A In06 S00U 98.5(4) . 3_665
O2 In06 S00U 177.6(3) 4_776 3_665
S00N In06 S00U 97.2(2) 3_665 3_665
S00L In06 S00U 97.09(19) 4_776 3_665
O01A In07 O2 84.0(5) . .
O01A In07 S00L 123.4(4) . .
O2 In07 S00L 82.5(3) . .
O01A In07 S00K 123.8(4) . .
O2 In07 S00K 81.4(3) . .
S00L In07 S00K 108.0(2) . .
O01A In07 S00T 98.2(4) . .
O2 In07 S00T 177.4(4) . .
S00L In07 S00T 97.44(19) . .
S00K In07 S00T 96.13(19) . .
S014 In08 S00W 111.6(2) . 2_654
S014 In08 S00N 109.1(2) . .
S00W In08 S00N 109.5(2) 2_654 .
S014 In08 S00P 110.0(2) . .
S00W In08 S00P 109.1(2) 2_654 .
S00N In08 S00P 107.51(19) . .
S011 In09 S00X 103.1(2) . .
S011 In09 S00T 113.1(2) . .
S00X In09 S00T 110.0(2) . .
S011 In09 S00Q 109.7(2) . .
S00X In09 S00Q 112.9(2) . .
S00T In09 S00Q 108.0(2) . .
S00Z In0A S016 103.7(2) . .
S00Z In0A S00U 110.4(2) . .
S016 In0A S00U 114.0(2) . .
S00Z In0A S00T 113.5(2) . 2_654
S016 In0A S00T 106.9(2) . 2_654
S00U In0A S00T 108.35(19) . 2_654
S00W In0B S012 103.9(2) . .
S00W In0B S00O 111.0(2) . .
S012 In0B S00O 110.2(2) . .
S00W In0B S00M 111.8(2) . .
S012 In0B S00M 110.8(2) . .
S00O In0B S00M 109.08(19) . .
S013 In0C S010 103.4(2) . .
S013 In0C S00V 111.3(2) . .
S010 In0C S00V 111.4(2) . .
S013 In0C S00O 111.0(2) . .
S010 In0C S00O 111.2(2) . .
S00V In0C S00O 108.4(2) . .
S00Y In0D S015 103.8(2) . .
S00Y In0D S00M 111.1(2) . .
S015 In0D S00M 110.8(2) . .
S00Y In0D S00V 111.5(2) . .
S015 In0D S00V 111.2(2) . .
S00M In0D S00V 108.5(2) . .
S00X In0E S010 111.1(2) . 4_776
S00X In0E S00R 109.5(2) . .
S010 In0E S00R 109.1(2) 4_776 .
S00X In0E S00K 109.1(2) . .
S010 In0E S00K 110.6(2) 4_776 .
S00R In0E S00K 107.4(2) . .
S017 In0F S014 104.7(2) . .
S017 In0F S00U 109.1(2) . .
S014 In0F S00U 111.3(2) . .
S017 In0F S00Q 112.9(2) . 2_654
S014 In0F S00Q 110.4(2) . 2_654
S00U In0F S00Q 108.5(2) . 2_654
S00Z In0G S00Z 111.5(3) . 5
S00Z In0G S00L 109.4(2) . 6_456
S00Z In0G S00L 109.3(2) 5 6_456
S00Z In0G S00L 109.3(2) . 2_654
S00Z In0G S00L 109.4(2) 5 2_654
S00L In0G S00L 107.7(3) 6_456 2_654
S00Y In0H S00Y 111.4(3) 4_776 .
S00Y In0H S00S 109.6(2) 4_776 4_776
S00Y In0H S00S 109.5(2) . 4_776
S00Y In0H S00S 109.5(2) 4_776 .
S00Y In0H S00S 109.6(2) . .
S00S In0H S00S 107.0(3) 4_776 .
N1D In0I S015 101.2(5) . .
N1D In0I S013 99.6(5) . .
S015 In0I S013 117.6(2) . .
N1D In0I S012 104.5(5) . .
S015 In0I S012 115.8(2) . .
S013 In0I S012 114.5(2) . .
N01C In0J S011 101.4(5) . 2_654
N01C In0J S016 100.9(5) . .
S011 In0J S016 116.4(2) 2_654 .
N01C In0J S017 103.3(5) . .
S011 In0J S017 116.4(3) 2_654 .
S016 In0J S017 114.9(3) . .
In07 S00K In0E 110.5(2) . .
In07 S00K In02 90.06(19) . .
In0E S00K In02 109.9(2) . .
In07 S00L In06 90.11(19) . 4_776
In07 S00L In0G 110.9(2) . 3_665
In06 S00L In0G 109.9(2) 4_776 3_665
In0D S00M In0B 107.9(2) . .
In0D S00M In04 108.1(2) . .
In0B S00M In04 107.1(2) . .
In06 S00N In08 111.2(2) 2_654 .
In06 S00N In02 90.55(19) 2_654 6_456
In08 S00N In02 110.3(2) . 6_456
In0C S00O In0B 107.7(2) . .
In0C S00O In02 108.2(2) . 4_776
In0B S00O In02 107.4(2) . 4_776
In05 S00P In04 90.10(19) 2_654 2_654
In05 S00P In08 110.2(2) 2_654 .
In04 S00P In08 110.4(2) 2_654 .
In09 S00Q In0F 107.7(2) . 3_665
In09 S00Q In05 107.6(2) . .
In0F S00Q In05 108.6(2) 3_665 .
In03 S00R In05 90.4(2) . .
In03 S00R In0E 110.9(2) . .
In05 S00R In0E 111.3(2) . .
In0H S00S In03 111.2(2) . .
In0H S00S In04 110.9(2) . .
In03 S00S In04 89.98(19) . .
In09 S00T In0A 108.7(2) . 3_665
In09 S00T In07 108.8(2) . .
In0A S00T In07 107.1(2) 3_665 .
In0A S00U In0F 107.5(2) . .
In0A S00U In06 108.1(2) . 2_654
In0F S00U In06 108.2(2) . 2_654
In0C S00V In0D 108.2(2) . .
In0C S00V In03 107.8(2) . 4_776
In0D S00V In03 108.1(2) . 4_776
In08 S00W In0B 105.4(2) 3_665 .
In0E S00X In09 105.4(3) . .
In0H S00Y In0D 105.3(2) . .
In0A S00Z In0G 104.6(3) . .
In0E S010 In0C 105.0(3) 4_776 .
In0J S011 In09 100.4(3) 3_665 .
In0B S012 In0I 101.6(3) . .
In0C S013 In0I 100.9(3) . .
In08 S014 In0F 105.1(2) . .
In0I S015 In0D 101.2(2) . .
In0J S016 In0A 102.1(3) . .
In0F S017 In0J 101.4(3) . .
In05 O01A In06 121.0(6) . .
In05 O01A In07 119.3(6) . .
In06 O01A In07 118.8(6) . .
In02 O01B In03 120.6(6) . .
In02 O01B In04 120.4(6) . 4_776
In03 O01B In04 118.5(5) . 4_776
C2 N01C C1 107.4(19) . .
C2 N01C In0J 129.8(17) . .
C1 N01C In0J 122.1(15) . .
C01I N1D C1 110.3(19) . .
C01I N1D In0I 129.4(16) . .
C1 N1D In0I 118.8(15) . .
N1D C01I C2 107(2) . .

loop_
_geom_bond_atom_site_label_1
_geom_bond_atom_site_label_2
_geom_bond_distance
_geom_bond_site_symmetry_2
In01 O1 2.080(12) .
In01 O1 2.080(12) 4_776
In01 O2 2.118(12) .
In01 O2 2.118(12) 4_776
C1 N1D 1.34(3) .
C1 N01C 1.41(3) .
O1 In05 2.193(12) .
O1 In04 2.233(12) .
O1 In03 2.245(12) .
In02 O01B 2.082(12) .
In02 O2 2.197(12) .
In02 S00N 2.505(6) 6_666
In02 S00K 2.511(6) .
In02 S00O 2.545(6) 4_776
C2 N01C 1.33(3) .
C2 C01I 1.35(3) .
O2 In07 2.203(12) .
O2 In06 2.235(12) 4_776
In03 O01B 2.117(12) .
In03 S00R 2.489(6) .
In03 S00S 2.504(6) .
In03 S00V 2.549(6) 4_776
In04 O01B 2.115(12) 4_776
In04 S00P 2.507(6) 3_665
In04 S00S 2.513(6) .
In04 S00M 2.547(6) .
In05 O01A 2.089(13) .
In05 S00P 2.494(6) 3_665
In05 S00R 2.503(6) .
In05 S00Q 2.540(6) .
In06 O01A 2.108(13) .
In06 O2 2.235(12) 4_776
In06 S00N 2.491(6) 3_665
In06 S00L 2.500(6) 4_776
In06 S00U 2.533(6) 3_665
In07 O01A 2.133(13) .
In07 S00L 2.495(6) .
In07 S00K 2.498(6) .
In07 S00T 2.536(6) .
In08 S014 2.402(7) .
In08 S00W 2.410(7) 2_654
In08 S00N 2.500(6) .
In08 S00P 2.511(6) .
In09 S011 2.414(7) .
In09 S00X 2.419(7) .
In09 S00T 2.489(6) .
In09 S00Q 2.501(6) .
In0A S00Z 2.409(7) .
In0A S016 2.409(7) .
In0A S00U 2.493(6) .
In0A S00T 2.508(6) 2_654
In0B S00W 2.414(6) .
In0B S012 2.418(7) .
In0B S00O 2.502(6) .
In0B S00M 2.507(6) .
In0C S013 2.408(7) .
In0C S010 2.411(7) .
In0C S00V 2.501(6) .
In0C S00O 2.507(6) .
In0D S00Y 2.412(6) .
In0D S015 2.417(7) .
In0D S00M 2.495(6) .
In0D S00V 2.499(6) .
In0E S00X 2.384(7) .
In0E S010 2.401(7) 4_776
In0E S00R 2.506(6) .
In0E S00K 2.502(6) .
In0F S017 2.417(8) .
In0F S014 2.433(7) .
In0F S00U 2.504(6) .
In0F S00Q 2.503(6) 2_654
In0G S00Z 2.410(7) .
In0G S00Z 2.410(7) 5
In0G S00L 2.509(6) 6_456
In0G S00L 2.509(6) 2_654
In0H S00Y 2.395(6) 4_776
In0H S00Y 2.395(6) .
In0H S00S 2.492(6) 4_776
In0H S00S 2.492(6) .
In0I N1D 2.190(18) .
In0I S015 2.387(7) .
In0I S013 2.416(7) .
In0I S012 2.423(7) .
In0J N01C 2.207(18) .
In0J S011 2.397(7) 2_654
In0J S016 2.402(7) .
In0J S017 2.417(8) .
S00L In06 2.500(6) 4_776
S00L In0G 2.509(6) 3_665
S00N In06 2.490(6) 2_654
S00N In02 2.505(6) 6_456
S00O In02 2.545(6) 4_776
S00P In05 2.494(6) 2_654
S00P In04 2.507(6) 2_654
S00Q In0F 2.503(6) 3_665
S00T In0A 2.508(6) 3_665
S00U In06 2.533(6) 2_654
S00V In03 2.549(6) 4_776
S00W In08 2.410(7) 3_665
S010 In0E 2.401(7) 4_776
S011 In0J 2.397(7) 3_665
O01B In04 2.114(12) 4_776
N1D C01I 1.34(3) .
